data_7033546
loop_
_publ_author_name
'Hayami, Shinya'
'Nakaya, Manabu'
'Ohmagari, Hitomi'
'Alao, Amolegbe Saliu'
'Nakamura, Masaaki'
'Ohtani, Ryo'
'Yamaguchi, Ryotaro'
'Kuroda-Sowa, Takayoshi'
'Clegg, Jack K.'

_publ_section_title
;
 Spin-crossover behaviors in solvated cobalt(ii) compounds.
;
_journal_issue 20
_journal_name_full 'Dalton transactions (Cambridge, England : 2003)'
_journal_page_first 9345
_journal_page_last 9348
_journal_paper_doi 10.1039/c4dt03743j
_journal_volume 44
_journal_year 2015
_chemical_formula_moiety 'C35 H32 B2 Co F8 N6 O3'
_chemical_formula_sum 'C35 H32 B2 Co F8 N6 O3'
_chemical_formula_weight 817.22
_space_group_IT_number 15
_symmetry_cell_setting monoclinic
_symmetry_Int_Tables_number 15
_symmetry_space_group_name_Hall '-C 2yc'
_symmetry_space_group_name_H-M 'C 1 2/c 1'
_atom_sites_solution_hydrogens geom
_atom_sites_solution_primary direct
_atom_sites_solution_secondary difmap
_audit_update_record
;
2012-10-02 deposited with the CCDC.
2015-01-07 downloaded from the CCDC.
;
_cell_angle_alpha 90.0000
_cell_angle_beta 117.4255(10)
_cell_angle_gamma 90.0000
_cell_formula_units_Z 4
_cell_length_a 21.5593(8)
_cell_length_b 14.9117(4)
_cell_length_c 12.1365(3)
_cell_measurement_reflns_used 14365
_cell_measurement_temperature 93
_cell_measurement_theta_max 27.52
_cell_measurement_theta_min 3.17
_cell_volume 3463.20(18)
_computing_cell_refinement 'RAPID AUTO'
_computing_data_collection 'RAPID AUTO (Rigaku, ????)'
_computing_data_reduction 'RAPID AUTO'
_computing_molecular_graphics 'CrystalStructure 4.0'
_computing_publication_material 'CrystalStructure 4.0 (Rigaku, 2010)'
_computing_structure_refinement 'SHELXL97 (Sheldrick, 2008)'
_computing_structure_solution 'SHELXS97 (Sheldrick, 2008)'
_diffrn_ambient_temperature 93
_diffrn_detector_area_resol_mean 10.000
_diffrn_measured_fraction_theta_full 0.998
_diffrn_measured_fraction_theta_max 0.998
_diffrn_measurement_device_type 'Rigaku R-AXIS RAPID'
_diffrn_measurement_method \w
_diffrn_radiation_type 'Mo K\a'
_diffrn_radiation_wavelength 0.71075
_diffrn_reflns_av_R_equivalents 0.0200
_diffrn_reflns_limit_h_max 27
_diffrn_reflns_limit_h_min -27
_diffrn_reflns_limit_k_max 19
_diffrn_reflns_limit_k_min -19
_diffrn_reflns_limit_l_max 15
_diffrn_reflns_limit_l_min -14
_diffrn_reflns_number 16634
_diffrn_reflns_theta_full 27.49
_diffrn_reflns_theta_max 27.48
_diffrn_standards_number 0
_exptl_absorpt_coefficient_mu 0.586
_exptl_absorpt_correction_T_max 0.889
_exptl_absorpt_correction_T_min 0.753
_exptl_absorpt_correction_type multi-scan
_exptl_absorpt_process_details 'ABSCOR (Rigaku, 1995)'
_exptl_crystal_colour brown
_exptl_crystal_density_diffrn 1.567
_exptl_crystal_density_method 'not measured'
_exptl_crystal_description block
_exptl_crystal_F_000 1668.00
_exptl_crystal_size_max 0.600
_exptl_crystal_size_mid 0.400
_exptl_crystal_size_min 0.200
_refine_diff_density_max 0.410
_refine_diff_density_min -0.260
_refine_ls_extinction_method none
_refine_ls_goodness_of_fit_ref 1.070
_refine_ls_hydrogen_treatment constr
_refine_ls_number_parameters 252
_refine_ls_number_reflns 3961
_refine_ls_number_restraints 0
_refine_ls_R_factor_gt 0.0264
_refine_ls_shift/su_max 0.000
_refine_ls_structure_factor_coef Fsqd
_refine_ls_weighting_details 'w = 1/[\s^2^(Fo^2^)+(0.0311P)^2^+3.4655P] where P=(Fo^2^+2Fc^2^)/3'
_refine_ls_weighting_scheme calc
_refine_ls_wR_factor_ref 0.0666
_reflns_number_gt 3756
_reflns_number_total 3961
_reflns_threshold_expression F^2^>2.0\s(F^2^)
_cod_data_source_file c4dt03743j2.cif
_cod_data_source_block 110519hkC195K
_cod_depositor_comments 'Adding full bibliography for 7033545--7033546.cif.'
_cod_original_cell_volume 3463.22(18)
_cod_database_code 7033546

loop_
_symmetry_equiv_pos_site_id
_symmetry_equiv_pos_as_xyz
1 +X,+Y,+Z
2 -X,+Y,1/2-Z
3 -X,-Y,-Z
4 +X,-Y,1/2+Z
5 1/2+X,1/2+Y,+Z
6 1/2-X,1/2+Y,1/2-Z
7 1/2-X,1/2-Y,-Z
8 1/2+X,1/2-Y,1/2+Z

loop_
_atom_site_label
_atom_site_type_symbol
_atom_site_fract_x
_atom_site_fract_y
_atom_site_fract_z
_atom_site_U_iso_or_equiv
_atom_site_adp_type
_atom_site_occupancy
_atom_site_symmetry_multiplicity
_atom_site_calc_flag
_atom_site_refinement_flags
Co1 Co 0.5000 0.240632(14) 0.7500 0.01124(7) Uani 1.0 4 d .
F1 F 0.76435(4) 0.42397(6) 0.49173(7) 0.02484(17) Uani 1.0 8 d .
F2 F 0.65371(4) 0.36848(5) 0.38045(7) 0.02110(16) Uani 1.0 8 d .
F3 F 0.67050(4) 0.51625(5) 0.44065(7) 0.02138(16) Uani 1.0 8 d .
F4 F 0.69748(4) 0.46603(6) 0.29005(7) 0.02393(17) Uani 1.0 8 d .
O1 O 0.22688(4) 0.20273(6) 0.26291(8) 0.01861(19) Uani 1.0 8 d .
O2 O 0.5000 0.03554(9) 0.2500 0.0289(3) Uani 1.0 4 d .
N1 N 0.43618(5) 0.14795(7) 0.79385(9) 0.01357(19) Uani 1.0 8 d .
N2 N 0.40888(5) 0.23021(6) 0.58713(9) 0.01210(19) Uani 1.0 8 d .
N3 N 0.51310(5) 0.33651(7) 0.62976(9) 0.01314(19) Uani 1.0 8 d .
C1 C 0.45387(6) 0.10840(8) 0.90342(11) 0.0166(3) Uani 1.0 8 d .
C2 C 0.41138(6) 0.04670(8) 0.92233(11) 0.0174(3) Uani 1.0 8 d .
C3 C 0.34754(6) 0.02474(8) 0.82267(11) 0.0172(3) Uani 1.0 8 d .
C4 C 0.32796(6) 0.06586(8) 0.70850(11) 0.0157(3) Uani 1.0 8 d .
C5 C 0.37341(6) 0.12722(7) 0.69735(10) 0.0127(2) Uani 1.0 8 d .
C6 C 0.35717(6) 0.17547(7) 0.57968(10) 0.0124(2) Uani 1.0 8 d .
C7 C 0.29547(6) 0.16630(8) 0.47090(11) 0.0139(3) Uani 1.0 8 d .
C8 C 0.28738(6) 0.21538(8) 0.36613(10) 0.0137(3) Uani 1.0 8 d .
C9 C 0.34087(6) 0.27267(8) 0.37406(10) 0.0135(3) Uani 1.0 8 d .
C10 C 0.40122(6) 0.27755(8) 0.48755(10) 0.0121(2) Uani 1.0 8 d .
C11 C 0.46350(6) 0.33245(7) 0.50929(10) 0.0124(2) Uani 1.0 8 d .
C12 C 0.47225(6) 0.37329(8) 0.41433(11) 0.0144(3) Uani 1.0 8 d .
C13 C 0.53449(6) 0.41881(8) 0.44424(11) 0.0159(3) Uani 1.0 8 d .
C14 C 0.58501(6) 0.42393(8) 0.56738(11) 0.0160(3) Uani 1.0 8 d .
C15 C 0.57192(6) 0.38265(8) 0.65733(11) 0.0149(3) Uani 1.0 8 d .
C16 C 0.21912(7) 0.24459(9) 0.14946(11) 0.0197(3) Uani 1.0 8 d .
C17 C 0.56704(8) 0.16959(10) 0.30430(14) 0.0310(4) Uani 1.0 8 d .
C18 C 0.5000 0.11688(12) 0.2500 0.0199(4) Uani 1.0 4 d .
B1 B 0.69680(7) 0.44360(9) 0.40139(12) 0.0164(3) Uani 1.0 8 d .
H1 H 0.4976 0.1233 0.9715 0.0199 Uiso 1.0 8 calc R
H2 H 0.4257 0.0202 1.0015 0.0208 Uiso 1.0 8 calc R
H3 H 0.3176 -0.0178 0.8324 0.0207 Uiso 1.0 8 calc R
H4 H 0.2843 0.0523 0.6394 0.0188 Uiso 1.0 8 calc R
H7 H 0.2594 0.1278 0.4670 0.0166 Uiso 1.0 8 calc R
H9 H 0.3362 0.3069 0.3046 0.0162 Uiso 1.0 8 calc R
H12 H 0.4366 0.3702 0.3308 0.0173 Uiso 1.0 8 calc R
H13 H 0.5423 0.4461 0.3809 0.0191 Uiso 1.0 8 calc R
H14 H 0.6276 0.4550 0.5898 0.0192 Uiso 1.0 8 calc R
H15 H 0.6060 0.3873 0.7418 0.0178 Uiso 1.0 8 calc R
H16A H 0.2215 0.3099 0.1595 0.0236 Uiso 1.0 8 calc R
H16B H 0.1739 0.2279 0.0807 0.0236 Uiso 1.0 8 calc R
H16C H 0.2567 0.2243 0.1315 0.0236 Uiso 1.0 8 calc R
H17A H 0.6062 0.1297 0.3538 0.0371 Uiso 1.0 8 calc R
H17B H 0.5644 0.2174 0.3574 0.0371 Uiso 1.0 8 calc R
H17C H 0.5742 0.1961 0.2371 0.0371 Uiso 1.0 8 calc R

loop_
_atom_site_aniso_label
_atom_site_aniso_U_11
_atom_site_aniso_U_22
_atom_site_aniso_U_33
_atom_site_aniso_U_12
_atom_site_aniso_U_13
_atom_site_aniso_U_23
Co1 0.00918(11) 0.01269(11) 0.00949(11) 0.0000 0.00227(8) 0.0000
F1 0.0171(4) 0.0294(5) 0.0191(4) 0.0026(3) 0.0007(3) -0.0035(3)
F2 0.0225(4) 0.0191(4) 0.0210(4) -0.0056(3) 0.0095(3) -0.0031(3)
F3 0.0219(4) 0.0183(4) 0.0268(4) -0.0008(3) 0.0138(4) -0.0034(3)
F4 0.0240(4) 0.0305(5) 0.0198(4) 0.0008(4) 0.0123(3) 0.0042(3)
O1 0.0140(4) 0.0233(5) 0.0117(4) -0.0056(4) -0.0000(4) 0.0025(4)
O2 0.0309(8) 0.0190(7) 0.0326(8) 0.0000 0.0110(7) 0.0000
N1 0.0138(5) 0.0129(5) 0.0129(5) 0.0008(4) 0.0051(4) -0.0005(4)
N2 0.0105(5) 0.0130(5) 0.0113(5) 0.0001(4) 0.0037(4) -0.0007(4)
N3 0.0115(5) 0.0129(5) 0.0133(5) 0.0007(4) 0.0042(4) -0.0003(4)
C1 0.0154(6) 0.0184(6) 0.0126(6) 0.0012(5) 0.0036(5) 0.0004(5)
C2 0.0204(6) 0.0179(6) 0.0140(6) 0.0031(5) 0.0081(5) 0.0037(5)
C3 0.0190(6) 0.0153(6) 0.0204(6) -0.0004(5) 0.0116(5) 0.0017(5)
C4 0.0142(6) 0.0167(6) 0.0157(6) -0.0012(5) 0.0065(5) -0.0010(5)
C5 0.0135(5) 0.0120(5) 0.0121(5) 0.0017(4) 0.0055(5) -0.0006(4)
C6 0.0130(5) 0.0118(5) 0.0129(5) 0.0007(4) 0.0063(5) -0.0007(4)
C7 0.0120(5) 0.0140(6) 0.0145(6) -0.0021(4) 0.0052(5) -0.0007(5)
C8 0.0119(5) 0.0146(6) 0.0119(5) 0.0005(5) 0.0031(5) -0.0014(5)
C9 0.0129(6) 0.0143(6) 0.0116(5) 0.0002(4) 0.0041(5) 0.0010(4)
C10 0.0120(5) 0.0118(5) 0.0125(5) 0.0009(4) 0.0054(5) -0.0005(4)
C11 0.0111(5) 0.0115(5) 0.0136(5) 0.0009(4) 0.0047(5) -0.0010(4)
C12 0.0137(6) 0.0145(6) 0.0138(6) 0.0004(5) 0.0052(5) -0.0000(5)
C13 0.0169(6) 0.0148(6) 0.0187(6) 0.0004(5) 0.0104(5) 0.0012(5)
C14 0.0118(6) 0.0146(6) 0.0216(6) -0.0013(5) 0.0076(5) -0.0011(5)
C15 0.0111(5) 0.0148(6) 0.0153(6) -0.0001(4) 0.0032(5) -0.0012(5)
C16 0.0186(6) 0.0233(7) 0.0113(6) -0.0042(5) 0.0020(5) 0.0023(5)
C17 0.0276(8) 0.0274(7) 0.0323(8) -0.0046(6) 0.0090(6) 0.0045(6)
C18 0.0246(9) 0.0215(9) 0.0145(8) 0.0000 0.0097(7) 0.0000
B1 0.0145(6) 0.0187(7) 0.0148(6) -0.0003(5) 0.0057(5) -0.0008(5)

loop_
_atom_type_symbol
_atom_type_description
_atom_type_scat_dispersion_real
_atom_type_scat_dispersion_imag
_atom_type_scat_source
C C 0.0033 0.0016
;
International Tables for Crystallography
(1992, Vol. C, Tables 4.2.6.8 and 6.1.1.4)
;
O O 0.0106 0.0060
;
International Tables for Crystallography
(1992, Vol. C, Tables 4.2.6.8 and 6.1.1.4)
;
N N 0.0061 0.0033
;
International Tables for Crystallography
(1992, Vol. C, Tables 4.2.6.8 and 6.1.1.4)
;
B B 0.0013 0.0007
;
International Tables for Crystallography
(1992, Vol. C, Tables 4.2.6.8 and 6.1.1.4)
;
F F 0.0171 0.0103
;
International Tables for Crystallography
(1992, Vol. C, Tables 4.2.6.8 and 6.1.1.4)
;
Co Co 0.3494 0.9721
;
International Tables for Crystallography
(1992, Vol. C, Tables 4.2.6.8 and 6.1.1.4)
;
H H 0.0000 0.0000
;
International Tables for Crystallography
(1992, Vol. C, Table 6.1.1.4)
;

loop_
_geom_angle_atom_site_label_1
_geom_angle_atom_site_label_2
_geom_angle_atom_site_label_3
_geom_angle
_geom_angle_publ_flag
_geom_angle_site_symmetry_1
_geom_angle_site_symmetry_3
N1 Co1 N1 101.40(5) yes . 2_656
N1 Co1 N2 75.85(4) yes . .
N1 Co1 N2 98.54(4) yes . 2_656
N1 Co1 N3 151.70(4) yes . .
N1 Co1 N3 87.76(5) yes . 2_656
N1 Co1 N2 98.54(4) yes 2_656 .
N1 Co1 N2 75.85(4) yes 2_656 2_656
N1 Co1 N3 87.76(5) yes 2_656 .
N1 Co1 N3 151.70(4) yes 2_656 2_656
N2 Co1 N2 171.32(4) yes . 2_656
N2 Co1 N3 76.33(4) yes . .
N2 Co1 N3 109.69(4) yes . 2_656
N2 Co1 N3 109.69(4) yes 2_656 .
N2 Co1 N3 76.33(4) yes 2_656 2_656
N3 Co1 N3 96.75(5) yes . 2_656
C8 O1 C16 117.61(11) yes . .
Co1 N1 C1 126.71(8) yes . .
Co1 N1 C5 115.11(9) yes . .
C1 N1 C5 118.14(12) yes . .
Co1 N2 C6 120.30(8) yes . .
Co1 N2 C10 119.57(8) yes . .
C6 N2 C10 120.13(9) yes . .
Co1 N3 C11 114.59(9) yes . .
Co1 N3 C15 125.12(8) yes . .
C11 N3 C15 118.43(12) yes . .
N1 C1 C2 123.19(10) yes . .
C1 C2 C3 118.43(12) yes . .
C2 C3 C4 119.18(13) yes . .
C3 C4 C5 118.83(10) yes . .
N1 C5 C4 122.21(11) yes . .
N1 C5 C6 114.73(11) yes . .
C4 C5 C6 123.06(9) yes . .
N2 C6 C5 113.92(9) yes . .
N2 C6 C7 121.66(12) yes . .
C5 C6 C7 124.42(12) yes . .
C6 C7 C8 118.40(12) yes . .
O1 C8 C7 115.67(12) yes . .
O1 C8 C9 124.38(11) yes . .
C7 C8 C9 119.95(9) yes . .
C8 C9 C10 117.60(12) yes . .
N2 C10 C9 122.26(12) yes . .
N2 C10 C11 113.74(9) yes . .
C9 C10 C11 123.97(12) yes . .
N3 C11 C10 114.45(12) yes . .
N3 C11 C12 122.17(12) yes . .
C10 C11 C12 123.32(9) yes . .
C11 C12 C13 118.61(10) yes . .
C12 C13 C14 119.40(14) yes . .
C13 C14 C15 118.59(12) yes . .
N3 C15 C14 122.76(10) yes . .
O2 C18 C17 121.49(9) yes . .
O2 C18 C17 121.49(9) yes . 2_655
C17 C18 C17 117.01(15) yes . 2_655
F1 B1 F2 109.90(10) yes . .
F1 B1 F3 109.54(10) yes . .
F1 B1 F4 109.79(13) yes . .
F2 B1 F3 109.92(13) yes . .
F2 B1 F4 108.48(10) yes . .
F3 B1 F4 109.21(10) yes . .
N1 C1 H1 118.415 no . .
C2 C1 H1 118.397 no . .
C1 C2 H2 120.774 no . .
C3 C2 H2 120.792 no . .
C2 C3 H3 120.404 no . .
C4 C3 H3 120.413 no . .
C3 C4 H4 120.581 no . .
C5 C4 H4 120.584 no . .
C6 C7 H7 120.799 no . .
C8 C7 H7 120.798 no . .
C8 C9 H9 121.203 no . .
C10 C9 H9 121.201 no . .
C11 C12 H12 120.686 no . .
C13 C12 H12 120.701 no . .
C12 C13 H13 120.305 no . .
C14 C13 H13 120.293 no . .
C13 C14 H14 120.710 no . .
C15 C14 H14 120.697 no . .
N3 C15 H15 118.625 no . .
C14 C15 H15 118.620 no . .
O1 C16 H16A 109.467 no . .
O1 C16 H16B 109.465 no . .
O1 C16 H16C 109.473 no . .
H16A C16 H16B 109.470 no . .
H16A C16 H16C 109.479 no . .
H16B C16 H16C 109.473 no . .
C18 C17 H17A 109.472 no . .
C18 C17 H17B 109.469 no . .
C18 C17 H17C 109.462 no . .
H17A C17 H17B 109.471 no . .
H17A C17 H17C 109.485 no . .
H17B C17 H17C 109.469 no . .

loop_
_geom_bond_atom_site_label_1
_geom_bond_atom_site_label_2
_geom_bond_distance
_geom_bond_publ_flag
_geom_bond_site_symmetry_2
Co1 N1 2.1820(12) yes .
Co1 N1 2.1820(12) yes 2_656
Co1 N2 2.0527(8) yes .
Co1 N2 2.0527(8) yes 2_656
Co1 N3 2.1524(12) yes .
Co1 N3 2.1524(12) yes 2_656
F1 B1 1.3921(14) yes .
F2 B1 1.4018(16) yes .
F3 B1 1.4039(18) yes .
F4 B1 1.3987(19) yes .
O1 C8 1.3420(12) yes .
O1 C16 1.4496(18) yes .
O2 C18 1.213(3) yes .
N1 C1 1.3396(17) yes .
N1 C5 1.3559(13) yes .
N2 C6 1.3507(17) yes .
N2 C10 1.3425(17) yes .
N3 C11 1.3582(13) yes .
N3 C15 1.3426(17) yes .
C1 C2 1.390(2) yes .
C2 C3 1.3896(14) yes .
C3 C4 1.3912(18) yes .
C4 C5 1.3921(19) yes .
C5 C6 1.4897(17) yes .
C6 C7 1.3832(14) yes .
C7 C8 1.4066(19) yes .
C8 C9 1.4024(19) yes .
C9 C10 1.3944(13) yes .
C10 C11 1.4887(18) yes .
C11 C12 1.391(2) yes .
C12 C13 1.3944(18) yes .
C13 C14 1.3879(15) yes .
C14 C15 1.391(2) yes .
C17 C18 1.5045(18) yes .
C1 H1 0.950 no .
C2 H2 0.950 no .
C3 H3 0.950 no .
C4 H4 0.950 no .
C7 H7 0.950 no .
C9 H9 0.950 no .
C12 H12 0.950 no .
C13 H13 0.950 no .
C14 H14 0.950 no .
C15 H15 0.950 no .
C16 H16A 0.980 no .
C16 H16B 0.980 no .
C16 H16C 0.980 no .
C17 H17A 0.980 no .
C17 H17B 0.980 no .
C17 H17C 0.980 no .

loop_
_geom_contact_atom_site_label_1
_geom_contact_atom_site_label_2
_geom_contact_distance
_geom_contact_publ_flag
_geom_contact_site_symmetry_2
Co1 C1 3.1702(15) no 2_656
Co1 C5 3.0183(13) no 2_656
Co1 C6 2.9725(11) no 2_656
Co1 C10 2.9556(10) no 2_656
Co1 C11 2.9851(12) no 2_656
Co1 C15 3.1242(15) no 2_656
O1 C6 3.5899(12) no .
N1 C3 2.7867(18) no .
N1 C15 3.5673(16) no 2_656
N2 C1 3.4286(18) no 2_656
N2 C8 2.7627(13) no .
N3 C1 3.5361(17) no 2_656
N3 C13 2.7830(19) no .
C1 C4 2.7298(14) no .
C2 C5 2.7401(18) no .
C4 C7 3.0313(19) no .
C6 C9 2.7648(18) no .
C7 C10 2.7507(19) no .
C9 C12 3.0394(19) no .
C9 C16 2.8115(14) no .
C11 C14 2.7421(18) no .
C12 C15 2.7380(15) no .
F1 C3 3.3766(19) no 8_554
F1 C4 3.1552(15) no 5_555
F1 C16 3.2834(17) no 2_655
F1 C16 3.5571(18) no 8_555
F2 C9 3.4538(17) no 2_655
F2 C12 3.3510(12) no 2_655
F2 C13 3.0987(19) no .
F2 C14 3.3346(19) no .
F2 C16 3.4610(19) no 2_655
F2 C16 3.3540(15) no 8_555
F2 C17 3.3986(17) no .
F3 C4 3.5317(12) no 5_555
F3 C7 3.3896(16) no 5_555
F3 C13 3.2908(17) no .
F3 C14 3.2046(19) no .
F3 C15 3.4469(14) no 4_564
F4 C3 3.0761(17) no 8_554
F4 C4 3.4182(19) no 8_554
F4 C9 3.3834(15) no 2_655
F4 C14 3.1367(13) no 4_564
F4 C15 3.3162(14) no 4_564
O1 C5 3.5069(16) no 7_556
O1 C14 3.4449(13) no 8_454
O1 C15 3.2374(15) no 8_454
O2 N1 3.2152(16) no 3_656
O2 N1 3.2152(16) no 4_554
O2 C1 3.2816(17) no 3_656
O2 C1 3.2816(17) no 4_554
O2 C2 3.5346(12) no 1_554
O2 C2 3.5346(12) no 2_656
O2 C5 3.4844(15) no 3_656
O2 C5 3.4844(15) no 4_554
N1 O2 3.2152(16) no 3_656
C1 O2 3.2816(17) no 3_656
C1 C2 3.5499(16) no 3_657
C2 O2 3.5346(12) no 1_556
C2 C1 3.5499(16) no 3_657
C3 F1 3.3766(19) no 8_455
C3 F4 3.0761(17) no 8_455
C4 F1 3.1552(15) no 5_445
C4 F3 3.5317(12) no 5_445
C4 F4 3.4182(19) no 8_455
C5 O1 3.5069(16) no 7_556
C5 O2 3.4844(15) no 3_656
C7 F3 3.3896(16) no 5_445
C7 C7 3.442(2) no 7_556
C9 F2 3.4538(17) no 2_655
C9 F4 3.3834(15) no 2_655
C12 F2 3.3510(12) no 2_655
C12 C13 3.5788(18) no 3_666
C12 C14 3.3120(18) no 3_666
C13 F2 3.0987(19) no .
C13 F3 3.2908(17) no .
C13 C12 3.5788(18) no 3_666
C13 C13 3.429(2) no 3_666
C13 C14 3.4383(19) no 3_666
C13 C15 3.5976(17) no 3_666
C14 F2 3.3346(19) no .
C14 F3 3.2046(19) no .
C14 F4 3.1367(13) no 4_565
C14 O1 3.4449(13) no 8_555
C14 C12 3.3120(18) no 3_666
C14 C13 3.4383(19) no 3_666
C15 F3 3.4469(14) no 4_565
C15 F4 3.3162(14) no 4_565
C15 O1 3.2374(15) no 8_555
C15 C13 3.5976(17) no 3_666
C16 F1 3.2834(17) no 2_655
C16 F1 3.5571(18) no 8_454
C16 F2 3.4610(19) no 2_655
C16 F2 3.3540(15) no 8_454
C17 F2 3.3986(17) no .
Co1 H1 3.2287 no .
Co1 H1 3.2287 no 2_656
Co1 H15 3.1980 no .
Co1 H15 3.1980 no 2_656
O1 H7 2.5056 no .
O1 H9 2.6687 no .
O2 H17A 2.4780 no .
O2 H17A 2.4780 no 2_655
O2 H17B 3.0519 no .
O2 H17B 3.0519 no 2_655
O2 H17C 2.9226 no .
O2 H17C 2.9226 no 2_655
N1 H2 3.2498 no .
N1 H4 3.2576 no .
N2 H1 2.9053 no 2_656
N2 H7 3.2426 no .
N2 H9 3.2512 no .
N2 H15 3.2426 no 2_656
N3 H1 3.3788 no 2_656
N3 H12 3.2592 no .
N3 H14 3.2492 no .
C1 H3 3.2526 no .
C2 H4 3.2616 no .
C3 H1 3.2405 no .
C4 H2 3.2630 no .
C4 H7 2.7631 no .
C5 H1 3.1679 no .
C5 H3 3.2596 no .
C5 H7 2.7431 no .
C6 H1 3.5486 no 2_656
C6 H4 2.7223 no .
C7 H4 2.7531 no .
C7 H9 3.2970 no .
C8 H16A 2.6478 no .
C8 H16B 3.1960 no .
C8 H16C 2.6139 no .
C9 H7 3.2941 no .
C9 H12 2.7649 no .
C9 H16A 2.7454 no .
C9 H16C 2.7497 no .
C10 H1 3.0502 no 2_656
C10 H12 2.7281 no .
C11 H1 3.2109 no 2_656
C11 H9 2.7514 no .
C11 H13 3.2585 no .
C11 H15 3.1761 no .
C12 H9 2.7860 no .
C12 H14 3.2662 no .
C13 H15 3.2423 no .
C14 H12 3.2653 no .
C15 H13 3.2530 no .
C16 H9 2.5298 no .
C17 H17A 3.3737 no 2_655
C17 H17B 2.6960 no 2_655
C17 H17C 2.8754 no 2_655
C18 H17A 2.0511 no 2_655
C18 H17B 2.0511 no 2_655
C18 H17C 2.0510 no 2_655
H1 H2 2.3279 no .
H2 H3 2.3567 no .
H3 H4 2.3554 no .
H4 H7 2.2122 no .
H9 H12 2.2457 no .
H9 H16A 2.2809 no .
H9 H16B 3.5013 no .
H9 H16C 2.3565 no .
H12 H13 2.3590 no .
H13 H14 2.3522 no .
H14 H15 2.3309 no .
H17B H17B 2.8004 no 2_655
H17B H17C 2.6809 no 2_655
H17C H17C 3.3540 no 2_655
F1 H2 3.5246 no 8_554
F1 H3 3.0108 no 8_554
F1 H4 2.5192 no 5_555
F1 H7 3.0508 no 5_555
F1 H16A 2.6211 no 2_655
F1 H16B 3.4895 no 2_655
F1 H16B 3.4702 no 8_555
F1 H16C 3.2685 no 2_655
F1 H16C 2.8364 no 8_555
F1 H17A 2.6694 no 7_656
F2 H9 2.5273 no 2_655
F2 H12 2.4014 no 2_655
F2 H13 2.6693 no .
F2 H14 3.1222 no .
F2 H16A 3.0718 no 2_655
F2 H16B 2.6812 no 8_555
F2 H16C 2.9377 no 2_655
F2 H16C 3.1453 no 8_555
F2 H17B 2.8921 no .
F2 H17C 3.1353 no .
F3 H4 2.5838 no 5_555
F3 H7 2.4449 no 5_555
F3 H13 2.7238 no .
F3 H14 2.5505 no .
F3 H15 2.5949 no 4_564
F4 H3 2.5190 no 8_554
F4 H4 3.1751 no 8_554
F4 H7 3.0938 no 5_555
F4 H9 2.5899 no 2_655
F4 H12 2.9392 no 2_655
F4 H14 2.4884 no 4_564
F4 H15 2.8196 no 4_564
F4 H16A 2.8034 no 2_655
O1 H3 3.2593 no 4_554
O1 H14 3.2222 no 8_454
O1 H15 2.8359 no 8_454
O2 H2 2.6951 no 1_554
O2 H2 2.6951 no 2_656
N3 H13 3.4365 no 3_666
C1 H2 2.9986 no 3_657
C1 H17B 3.5037 no 2_656
C2 H1 3.0993 no 3_657
C2 H2 3.3467 no 3_657
C2 H16A 3.3386 no 7_556
C2 H17A 3.1634 no 2_656
C2 H17B 3.5512 no 2_656
C3 H16A 2.9393 no 7_556
C3 H17A 3.5845 no 3_656
C4 H16A 2.9512 no 7_556
C4 H17A 3.4750 no 3_656
C5 H16A 3.3705 no 7_556
C6 H2 3.5890 no 4_554
C6 H3 3.5922 no 4_554
C7 H3 2.9490 no 4_554
C7 H7 3.4955 no 7_556
C8 H3 3.0851 no 4_554
C8 H7 3.5313 no 7_556
C9 H17C 2.9591 no 2_655
C10 H17C 3.2440 no 2_655
C11 H13 3.5849 no 3_666
C11 H17C 3.3912 no 2_655
C12 H14 3.3316 no 3_666
C12 H17B 3.3308 no .
C12 H17C 3.1095 no 2_655
C13 H13 3.5298 no 2_655
C13 H16B 3.4600 no 8_555
C13 H17B 3.3428 no .
C14 H12 3.4195 no 3_666
C14 H16B 2.9214 no 8_555
C15 H13 3.4271 no 3_666
C15 H16B 3.2083 no 8_555
C16 H14 3.4575 no 8_454
C17 H2 3.1942 no 2_656
C17 H9 3.5830 no 2_655
C17 H12 3.3956 no 2_655
C17 H16B 3.4318 no 8_555
C18 H1 3.3573 no 1_554
C18 H1 3.3573 no 2_656
C18 H2 3.0482 no 1_554
C18 H2 3.0482 no 2_656
B1 H3 3.2746 no 8_554
B1 H4 3.0837 no 5_555
B1 H7 3.0014 no 5_555
B1 H9 3.0452 no 2_655
B1 H12 3.1532 no 2_655
B1 H13 3.2252 no .
B1 H14 3.2588 no .
B1 H15 3.2322 no 4_564
B1 H16A 2.9700 no 2_655
B1 H16B 3.5373 no 8_555
B1 H16C 3.4967 no 2_655
B1 H16C 3.5225 no 8_555
H1 C2 3.0993 no 3_657
H1 C18 3.3573 no 1_556
H1 H2 2.6307 no 3_657
H1 H17B 3.2593 no 2_656
H1 H17C 3.0645 no 1_556
H2 F1 3.5246 no 8_455
H2 O2 2.6951 no 1_556
H2 C1 2.9986 no 3_657
H2 C2 3.3467 no 3_657
H2 C6 3.5890 no 4_555
H2 C17 3.1942 no 2_656
H2 C18 3.0482 no 1_556
H2 H1 2.6307 no 3_657
H2 H2 3.2781 no 3_657
H2 H17A 2.7081 no 2_656
H2 H17B 3.3600 no 2_656
H3 F1 3.0108 no 8_455
H3 F4 2.5190 no 8_455
H3 O1 3.2593 no 4_555
H3 C6 3.5922 no 4_555
H3 C7 2.9490 no 4_555
H3 C8 3.0851 no 4_555
H3 B1 3.2746 no 8_455
H3 H7 2.9705 no 4_555
H3 H16A 3.2266 no 7_556
H4 F1 2.5192 no 5_445
H4 F3 2.5838 no 5_445
H4 F4 3.1751 no 8_455
H4 B1 3.0837 no 5_445
H4 H14 3.4655 no 5_445
H4 H16A 3.2372 no 7_556
H4 H17A 3.5719 no 3_656
H7 F1 3.0508 no 5_445
H7 F3 2.4449 no 5_445
H7 F4 3.0938 no 5_445
H7 C7 3.4955 no 7_556
H7 C8 3.5313 no 7_556
H7 B1 3.0014 no 5_445
H7 H3 2.9705 no 4_554
H7 H15 3.1829 no 8_454
H9 F2 2.5273 no 2_655
H9 F4 2.5899 no 2_655
H9 C17 3.5830 no 2_655
H9 B1 3.0452 no 2_655
H9 H17C 2.7619 no 2_655
H12 F2 2.4014 no 2_655
H12 F4 2.9392 no 2_655
H12 C14 3.4195 no 3_666
H12 C17 3.3956 no 2_655
H12 B1 3.1532 no 2_655
H12 H13 3.0287 no 2_655
H12 H14 3.2964 no 3_666
H12 H17B 3.4753 no .
H12 H17B 3.2204 no 2_655
H12 H17C 2.7024 no 2_655
H13 F2 2.6693 no .
H13 F3 2.7238 no .
H13 N3 3.4365 no 3_666
H13 C11 3.5849 no 3_666
H13 C13 3.5298 no 2_655
H13 C15 3.4271 no 3_666
H13 B1 3.2252 no .
H13 H12 3.0287 no 2_655
H13 H13 2.8429 no 2_655
H13 H17B 3.4732 no .
H14 F2 3.1222 no .
H14 F3 2.5505 no .
H14 F4 2.4884 no 4_565
H14 O1 3.2222 no 8_555
H14 C12 3.3316 no 3_666
H14 C16 3.4575 no 8_555
H14 B1 3.2588 no .
H14 H4 3.4655 no 5_555
H14 H12 3.2964 no 3_666
H14 H16B 2.9225 no 8_555
H15 F3 2.5949 no 4_565
H15 F4 2.8196 no 4_565
H15 O1 2.8359 no 8_555
H15 B1 3.2322 no 4_565
H15 H7 3.1829 no 8_555
H15 H16B 3.3979 no 8_555
H16A F1 2.6211 no 2_655
H16A F2 3.0718 no 2_655
H16A F4 2.8034 no 2_655
H16A C2 3.3386 no 7_556
H16A C3 2.9393 no 7_556
H16A C4 2.9512 no 7_556
H16A C5 3.3705 no 7_556
H16A B1 2.9700 no 2_655
H16A H3 3.2266 no 7_556
H16A H4 3.2372 no 7_556
H16A H17A 3.5023 no 8_454
H16B F1 3.4895 no 2_655
H16B F1 3.4702 no 8_454
H16B F2 2.6812 no 8_454
H16B C13 3.4600 no 8_454
H16B C14 2.9214 no 8_454
H16B C15 3.2083 no 8_454
H16B C17 3.4318 no 8_454
H16B B1 3.5373 no 8_454
H16B H14 2.9225 no 8_454
H16B H15 3.3979 no 8_454
H16B H16C 3.5957 no 7_555
H16B H17A 3.2444 no 8_454
H16B H17B 2.7724 no 8_454
H16C F1 3.2685 no 2_655
H16C F1 2.8364 no 8_454
H16C F2 2.9377 no 2_655
H16C F2 3.1453 no 8_454
H16C B1 3.4967 no 2_655
H16C B1 3.5225 no 8_454
H16C H16B 3.5957 no 7_555
H16C H16C 3.1624 no 7_555
H16C H17A 3.2045 no 2_655
H16C H17C 3.2642 no 2_655
H17A F1 2.6694 no 7_656
H17A C2 3.1634 no 2_656
H17A C3 3.5845 no 3_656
H17A C4 3.4750 no 3_656
H17A H2 2.7081 no 2_656
H17A H4 3.5719 no 3_656
H17A H16A 3.5023 no 8_555
H17A H16B 3.2444 no 8_555
H17A H16C 3.2045 no 2_655
H17B F2 2.8921 no .
H17B C1 3.5037 no 2_656
H17B C2 3.5512 no 2_656
H17B C12 3.3308 no .
H17B C13 3.3428 no .
H17B H1 3.2593 no 2_656
H17B H2 3.3600 no 2_656
H17B H12 3.4753 no .
H17B H12 3.2204 no 2_655
H17B H13 3.4732 no .
H17B H16B 2.7724 no 8_555
H17C F2 3.1353 no .
H17C C9 2.9591 no 2_655
H17C C10 3.2440 no 2_655
H17C C11 3.3912 no 2_655
H17C C12 3.1095 no 2_655
H17C H1 3.0645 no 1_554
H17C H9 2.7619 no 2_655
H17C H12 2.7024 no 2_655
H17C H16C 3.2642 no 2_655

loop_
_geom_torsion_atom_site_label_1
_geom_torsion_atom_site_label_2
_geom_torsion_atom_site_label_3
_geom_torsion_atom_site_label_4
_geom_torsion
_geom_torsion_publ_flag
_geom_torsion_site_symmetry_1
_geom_torsion_site_symmetry_3
_geom_torsion_site_symmetry_4
N1 Co1 N1 C1 84.30(9) no . 2_656 2_656
N1 Co1 N1 C5 -93.34(7) no . 2_656 2_656
N1 Co1 N1 C1 84.30(9) no 2_656 . .
N1 Co1 N1 C5 -93.34(7) no 2_656 . .
N1 Co1 N2 C6 -1.62(8) no . . .
N1 Co1 N2 C10 179.00(9) no . . .
N2 Co1 N1 C1 -179.65(10) no . . .
N2 Co1 N1 C5 2.71(7) no . . .
N1 Co1 N2 C6 98.06(8) no . 2_656 2_656
N1 Co1 N2 C10 -81.32(8) no . 2_656 2_656
N2 Co1 N1 C1 7.12(10) no 2_656 . .
N2 Co1 N1 C5 -170.52(7) no 2_656 . .
N1 Co1 N3 C11 -20.30(15) no . . .
N1 Co1 N3 C15 175.57(7) no . . .
N3 Co1 N1 C1 -168.82(8) no . . .
N3 Co1 N1 C5 13.54(15) no . . .
N1 Co1 N3 C11 89.86(8) no . 2_656 2_656
N1 Co1 N3 C15 -74.28(9) no . 2_656 2_656
N3 Co1 N1 C1 -68.70(9) no 2_656 . .
N3 Co1 N1 C5 113.66(8) no 2_656 . .
N1 Co1 N2 C6 98.06(8) no 2_656 . .
N1 Co1 N2 C10 -81.32(8) no 2_656 . .
N2 Co1 N1 C1 7.12(10) no . 2_656 2_656
N2 Co1 N1 C5 -170.52(7) no . 2_656 2_656
N1 Co1 N2 C6 -1.62(8) no 2_656 2_656 2_656
N1 Co1 N2 C10 179.00(9) no 2_656 2_656 2_656
N2 Co1 N1 C1 -179.65(10) no 2_656 2_656 2_656
N2 Co1 N1 C5 2.71(7) no 2_656 2_656 2_656
N1 Co1 N3 C11 89.86(8) no 2_656 . .
N1 Co1 N3 C15 -74.28(9) no 2_656 . .
N3 Co1 N1 C1 -68.70(9) no . 2_656 2_656
N3 Co1 N1 C5 113.66(8) no . 2_656 2_656
N1 Co1 N3 C11 -20.30(15) no 2_656 2_656 2_656
N1 Co1 N3 C15 175.57(7) no 2_656 2_656 2_656
N3 Co1 N1 C1 -168.82(8) no 2_656 2_656 2_656
N3 Co1 N1 C5 13.54(15) no 2_656 2_656 2_656
N2 Co1 N3 C11 -9.49(7) no . . .
N2 Co1 N3 C15 -173.63(10) no . . .
N3 Co1 N2 C6 -176.36(9) no . . .
N3 Co1 N2 C10 4.26(8) no . . .
N2 Co1 N3 C11 163.97(7) no . 2_656 2_656
N2 Co1 N3 C15 -0.16(10) no . 2_656 2_656
N3 Co1 N2 C6 -83.98(8) no 2_656 . .
N3 Co1 N2 C10 96.64(9) no 2_656 . .
N2 Co1 N3 C11 163.97(7) no 2_656 . .
N2 Co1 N3 C15 -0.16(10) no 2_656 . .
N3 Co1 N2 C6 -83.98(8) no . 2_656 2_656
N3 Co1 N2 C10 96.64(9) no . 2_656 2_656
N2 Co1 N3 C11 -9.49(7) no 2_656 2_656 2_656
N2 Co1 N3 C15 -173.63(10) no 2_656 2_656 2_656
N3 Co1 N2 C6 -176.36(9) no 2_656 2_656 2_656
N3 Co1 N2 C10 4.26(8) no 2_656 2_656 2_656
N3 Co1 N3 C11 -118.18(8) no . 2_656 2_656
N3 Co1 N3 C15 77.69(9) no . 2_656 2_656
N3 Co1 N3 C11 -118.18(8) no 2_656 . .
N3 Co1 N3 C15 77.69(9) no 2_656 . .
C16 O1 C8 C7 -173.77(10) no . . .
C16 O1 C8 C9 6.01(18) no . . .
Co1 N1 C1 C2 -176.88(8) no . . .
Co1 N1 C5 C4 176.93(8) no . . .
Co1 N1 C5 C6 -3.35(13) no . . .
C1 N1 C5 C4 -0.93(19) no . . .
C1 N1 C5 C6 178.80(11) no . . .
C5 N1 C1 C2 0.69(19) no . . .
Co1 N2 C6 C5 0.39(14) no . . .
Co1 N2 C6 C7 -179.32(8) no . . .
Co1 N2 C10 C9 179.38(8) no . . .
Co1 N2 C10 C11 1.19(14) no . . .
C6 N2 C10 C9 -0.00(19) no . . .
C6 N2 C10 C11 -178.18(10) no . . .
C10 N2 C6 C5 179.76(10) no . . .
C10 N2 C6 C7 0.05(18) no . . .
Co1 N3 C11 C10 12.97(13) no . . .
Co1 N3 C11 C12 -164.35(8) no . . .
Co1 N3 C15 C14 161.50(8) no . . .
C11 N3 C15 C14 -2.07(18) no . . .
C15 N3 C11 C10 178.24(10) no . . .
C15 N3 C11 C12 0.92(18) no . . .
N1 C1 C2 C3 0.2(2) no . . .
C1 C2 C3 C4 -0.88(19) no . . .
C2 C3 C4 C5 0.7(2) no . . .
C3 C4 C5 N1 0.3(2) no . . .
C3 C4 C5 C6 -179.44(11) no . . .
N1 C5 C6 N2 2.04(16) no . . .
N1 C5 C6 C7 -178.26(11) no . . .
C4 C5 C6 N2 -178.23(11) no . . .
C4 C5 C6 C7 1.5(2) no . . .
N2 C6 C7 C8 0.31(19) no . . .
C5 C6 C7 C8 -179.37(11) no . . .
C6 C7 C8 O1 179.07(11) no . . .
C6 C7 C8 C9 -0.72(19) no . . .
O1 C8 C9 C10 -179.00(11) no . . .
C7 C8 C9 C10 0.77(19) no . . .
C8 C9 C10 N2 -0.4(2) no . . .
C8 C9 C10 C11 177.59(11) no . . .
N2 C10 C11 N3 -9.53(16) no . . .
N2 C10 C11 C12 167.75(10) no . . .
C9 C10 C11 N3 172.32(12) no . . .
C9 C10 C11 C12 -10.4(2) no . . .
N3 C11 C12 C13 0.84(18) no . . .
C10 C11 C12 C13 -176.24(11) no . . .
C11 C12 C13 C14 -1.49(18) no . . .
C12 C13 C14 C15 0.43(18) no . . .
C13 C14 C15 N3 1.41(19) no . . .
